data_8106909
loop_
_publ_author_name
'Shang, Ruofeng'
'Yi, Yunpeng'
'Liang, Jianping'

_publ_section_title
;
 Crystal structure of
 14-((1-(benzyloxycarbonyl-amino)-2-methylpropan-2-yl)sulfanyl)acetate
 Mutilin, C34H49NO6S
;
_journal_issue 2
_journal_name_full 'Zeitschrift f\"ur Kristallographie - New Crystal Structures'
_journal_page_first 465
_journal_page_last 467
_journal_paper_doi 10.1515/ncrs-2015-0142
_journal_volume 231
_journal_year 2016
_chemical_formula_moiety 'C34 H49 N O6 S'
_chemical_formula_sum 'C34 H49 N O6 S'
_chemical_formula_weight 599.80
_space_group_crystal_system monoclinic
_space_group_IT_number 4
_space_group_name_Hall 'P 2yb'
_space_group_name_H-M_alt 'P 1 21 1'
_atom_sites_solution_hydrogens geom
_atom_sites_solution_primary direct
_cell_angle_alpha 90
_cell_angle_beta 104.210(7)
_cell_angle_gamma 90
_cell_formula_units_Z 2
_cell_length_a 11.7112(8)
_cell_length_b 10.0135(5)
_cell_length_c 14.6411(10)
_cell_measurement_reflns_used 1246
_cell_measurement_temperature 293.33(10)
_cell_measurement_theta_max 19.8250
_cell_measurement_theta_min 3.9970
_cell_volume 1664.43(19)
_computing_cell_refinement
;
CrysAlisPro, Agilent Technologies,
Version 1.171.37.33 (release 27-03-2014 CrysAlis171 .NET)
(compiled Mar 27 2014,17:12:48)
;
_computing_data_collection
;
CrysAlisPro, Agilent Technologies,
Version 1.171.37.33 (release 27-03-2014 CrysAlis171 .NET)
(compiled Mar 27 2014,17:12:48)
;
_computing_data_reduction
;
CrysAlisPro, Agilent Technologies,
Version 1.171.37.33 (release 27-03-2014 CrysAlis171 .NET)
(compiled Mar 27 2014,17:12:48)
;
_computing_molecular_graphics 'Olex2 (Dolomanov et al., 2009)'
_computing_publication_material 'Olex2 (Dolomanov et al., 2009)'
_computing_structure_refinement 'ShelXL (Sheldrick, 2008)'
_computing_structure_solution 'ShelXS (Sheldrick, 2008)'
_diffrn_ambient_environment air
_diffrn_ambient_temperature 293.33(10)
_diffrn_detector 'CCD plate'
_diffrn_detector_area_resol_mean 16.0733
_diffrn_detector_type Eos
_diffrn_measured_fraction_theta_full 0.997
_diffrn_measured_fraction_theta_max 0.997
_diffrn_measurement_details
;
#__ type_ start__ end____ width___ exp.time_
  1 omega  -10.00   23.00   1.5000    4.0000
omega____ theta____ kappa____ phi______ frames
    -      -16.9916  -99.0000  150.0000 22

#__ type_ start__ end____ width___ exp.time_
  2 omega  -39.00   63.00   1.5000    4.0000
omega____ theta____ kappa____ phi______ frames
    -       20.4291  -19.0000  -60.0000 68

#__ type_ start__ end____ width___ exp.time_
  3 omega   -5.00   83.50   1.5000    4.0000
omega____ theta____ kappa____ phi______ frames
    -       20.4291   38.0000  -30.0000 59
;
_diffrn_measurement_device 'four-circle diffractometer'
_diffrn_measurement_device_type 'SuperNova, Dual, Cu at zero, Eos'
_diffrn_measurement_method '\w scans'
_diffrn_orient_matrix_UB_11 -0.0400625000
_diffrn_orient_matrix_UB_12 -0.0001141000
_diffrn_orient_matrix_UB_13 -0.0450595000
_diffrn_orient_matrix_UB_21 0.0476559000
_diffrn_orient_matrix_UB_22 0.0071359000
_diffrn_orient_matrix_UB_23 -0.0215638000
_diffrn_orient_matrix_UB_31 0.0049203000
_diffrn_orient_matrix_UB_32 -0.0704742000
_diffrn_orient_matrix_UB_33 -0.0021032000
_diffrn_radiation_monochromator mirror
_diffrn_radiation_probe x-ray
_diffrn_radiation_type MoK\a
_diffrn_radiation_wavelength 0.71073
_diffrn_reflns_av_R_equivalents 0.0381
_diffrn_reflns_av_unetI/netI 0.1106
_diffrn_reflns_Laue_measured_fraction_full 0.997
_diffrn_reflns_Laue_measured_fraction_max 0.997
_diffrn_reflns_limit_h_max 14
_diffrn_reflns_limit_h_min -13
_diffrn_reflns_limit_k_max 12
_diffrn_reflns_limit_k_min -9
_diffrn_reflns_limit_l_max 9
_diffrn_reflns_limit_l_min -18
_diffrn_reflns_number 6782
_diffrn_reflns_point_group_measured_fraction_full 0.837
_diffrn_reflns_point_group_measured_fraction_max 0.830
_diffrn_reflns_theta_full 25.500
_diffrn_reflns_theta_max 26.018
_diffrn_reflns_theta_min 3.269
_diffrn_source 'SuperNova (Mo) X-ray Source'
_exptl_absorpt_coefficient_mu 0.140
_exptl_absorpt_correction_T_max 1.00000
_exptl_absorpt_correction_T_min 0.81130
_exptl_absorpt_correction_type multi-scan
_exptl_absorpt_process_details
;
CrysAlisPro, Agilent Technologies,
Version 1.171.37.33 (release 27-03-2014 CrysAlis171 .NET)
(compiled Mar 27 2014,17:12:48)
Empirical absorption correction using spherical harmonics,
 implemented in SCALE3 ABSPACK scaling algorithm.
;
_exptl_crystal_colour 'clear light colourless'
_exptl_crystal_colour_lustre clear
_exptl_crystal_colour_modifier light
_exptl_crystal_colour_primary colourless
_exptl_crystal_density_diffrn 1.197
_exptl_crystal_description block
_exptl_crystal_F_000 648
_exptl_crystal_size_max 0.37
_exptl_crystal_size_mid 0.34
_exptl_crystal_size_min 0.25
_refine_diff_density_max 0.211
_refine_diff_density_min -0.194
_refine_diff_density_rms 0.044
_refine_ls_abs_structure_details
;
 Flack x determined using 739 quotients [(I+)-(I-)]/[(I+)+(I-)]
 (Parsons, Flack and Wagner, Acta Cryst. B69 (2013) 249-259).
;
_refine_ls_abs_structure_Flack -0.03(12)
_refine_ls_extinction_coef .
_refine_ls_extinction_method none
_refine_ls_goodness_of_fit_ref 1.028
_refine_ls_hydrogen_treatment constr
_refine_ls_matrix_type full
_refine_ls_number_parameters 386
_refine_ls_number_reflns 5443
_refine_ls_number_restraints 1
_refine_ls_restrained_S_all 1.028
_refine_ls_R_factor_all 0.1382
_refine_ls_R_factor_gt 0.0659
_refine_ls_shift/su_max 0.000
_refine_ls_shift/su_mean 0.000
_refine_ls_structure_factor_coef Fsqd
_refine_ls_weighting_details 'w=1/[\s^2^(Fo^2^)+(0.0439P)^2^] where P=(Fo^2^+2Fc^2^)/3'
_refine_ls_weighting_scheme calc
_refine_ls_wR_factor_gt 0.1174
_refine_ls_wR_factor_ref 0.1593
_reflns_Friedel_coverage 0.569
_reflns_Friedel_fraction_full 0.656
_reflns_Friedel_fraction_max 0.641
_reflns_number_gt 2861
_reflns_number_total 5443
_reflns_threshold_expression 'I > 2\s(I)'
_cod_data_source_file suppl_ncrs-2015-0142_suppl.cif
_cod_data_source_block 1
_cod_original_cell_volume 1664.43(18)
_cod_database_code 8106909
_shelx_space_group_comment
;
The symmetry employed for this shelxl refinement is uniquely defined
by the following loop, which should always be used as a source of
symmetry information in preference to the above space-group names.
They are only intended as comments.
;
_reflns_odcompleteness_completeness 99.70
_reflns_odcompleteness_iscentric 1
_reflns_odcompleteness_theta 26.32
_olex2_refinement_description
;
1. Fixed Uiso
 At 1.2 times of:
  All C(H) groups, All C(H,H) groups, All N(H) groups
 At 1.5 times of:
  All C(H,H,H) groups, All O(H) groups
2.a Ternary CH refined with riding coordinates:
 C1(H1A), C4(H4), C5(H5), C8(H8), C9(H9)
2.b Secondary CH2 refined with riding coordinates:
 C22(H22A,H22B), C0AA(H0AA,H0AB), C10(H10A,H10B), C11(H11A,H11B), C16(H16A,
 H16B), C17(H17A,H17B), C25(H25A,H25B), C28(H28A,H28B)
2.c Aromatic/amide H refined with riding coordinates:
 N3(H3), C13(H13), C30(H30), C31(H31), C32(H32), C33(H33), C34(H34)
2.d X=CH2 refined with riding coordinates:
 C14(H14A,H14B)
2.e Idealised Me refined as rotating group:
 C12(H12A,H12B,H12C), C15(H15A,H15B,H15C), C19(H19A,H19B,H19C), C20(H20A,H20B,
 H20C), C26(H26A,H26B,H26C), C24(H24A,H24B,H24C)
2.f Idealised tetrahedral OH refined as rotating group:
 O1(H1)
;
_shelx_shelxl_version_number 2014/7
_olex2_date_sample_data_collection 2015-06-29
_olex2_submission_special_instructions 'No special instructions were received'

loop_
_space_group_symop_operation_xyz
'x, y, z'
'-x, y+1/2, -z'

loop_
_atom_site_label
_atom_site_type_symbol
_atom_site_fract_x
_atom_site_fract_y
_atom_site_fract_z
_atom_site_U_iso_or_equiv
_atom_site_adp_type
_atom_site_occupancy
_atom_site_site_symmetry_order
_atom_site_calc_flag
_atom_site_refinement_flags_posn
_atom_site_refinement_flags_adp
_atom_site_refinement_flags_occupancy
_atom_site_disorder_assembly
_atom_site_disorder_group
S1 S 0.54159(18) 0.5663(2) 0.46650(14) 0.0616(6) Uani 1 1 d . . . . .
O1 O 1.0162(5) 0.2549(5) 0.1069(4) 0.0688(15) Uani 1 1 d . . . . .
H1 H 1.0821 0.2214 0.1214 0.103 Uiso 1 1 calc GR . . . .
O2 O 1.2135(5) 0.7759(6) 0.3619(4) 0.091(2) Uani 1 1 d . . . . .
O3 O 0.8428(4) 0.5179(4) 0.4134(3) 0.0460(12) Uani 1 1 d . . . . .
O4 O 0.6660(5) 0.4461(5) 0.3312(4) 0.0641(15) Uani 1 1 d . . . . .
O5 O 0.7335(5) 0.7133(6) 0.8062(4) 0.0827(18) Uani 1 1 d . . . . .
O6 O 0.5985(5) 0.8391(6) 0.8549(4) 0.0862(19) Uani 1 1 d . . . . .
C1 C 0.8962(6) 0.5045(6) 0.3322(4) 0.0387(16) Uani 1 1 d . . . . .
H1A H 0.8359 0.5181 0.2733 0.046 Uiso 1 1 calc R . . . .
C22 C 0.6945(6) 0.5220(7) 0.4930(5) 0.058(2) Uani 1 1 d . . . . .
H22A H 0.7419 0.5952 0.5253 0.069 Uiso 1 1 calc R . . . .
H22B H 0.7084 0.4445 0.5340 0.069 Uiso 1 1 calc R . . . .
N3 N 0.5642(5) 0.7806(6) 0.7067(4) 0.0639(18) Uani 1 1 d . . . . .
H3 H 0.4974 0.8183 0.7040 0.077 Uiso 1 1 calc R . . . .
C0AA C 0.9441(6) 0.3617(6) 0.3357(4) 0.0463(18) Uani 1 1 d . . . . .
H0AA H 0.9052 0.3101 0.3753 0.056 Uiso 1 1 calc R . . . .
H0AB H 1.0269 0.3655 0.3681 0.056 Uiso 1 1 calc R . . . .
C3 C 0.9345(6) 0.2806(6) 0.2439(5) 0.0505(19) Uani 1 1 d . . . . .
C4 C 1.0034(7) 0.3468(6) 0.1791(5) 0.0497(19) Uani 1 1 d . . . . .
H4 H 1.0827 0.3656 0.2178 0.060 Uiso 1 1 calc R . . . .
C5 C 0.9521(6) 0.4799(6) 0.1346(4) 0.0469(17) Uani 1 1 d . . . . .
H5 H 0.8762 0.4919 0.1504 0.056 Uiso 1 1 calc R . . . .
C6 C 1.0294(6) 0.6013(6) 0.1760(5) 0.0451(17) Uani 1 1 d . . . . .
C8 C 1.0764(6) 0.6003(6) 0.2857(5) 0.0442(17) Uani 1 1 d . . . . .
H8 H 1.1106 0.5115 0.3021 0.053 Uiso 1 1 calc R . . . .
C7 C 0.9884(6) 0.6217(6) 0.3470(5) 0.0413(16) Uani 1 1 d . . . . .
C9 C 0.9260(6) 0.7590(6) 0.3147(5) 0.0486(18) Uani 1 1 d . . . . .
H9 H 0.9875 0.8276 0.3289 0.058 Uiso 1 1 calc R . . . .
C10 C 0.8746(7) 0.7624(7) 0.2081(5) 0.059(2) Uani 1 1 d . . . . .
H10A H 0.8123 0.6965 0.1914 0.071 Uiso 1 1 calc R . . . .
H10B H 0.8400 0.8495 0.1905 0.071 Uiso 1 1 calc R . . . .
C11 C 0.9662(7) 0.7345(7) 0.1526(5) 0.059(2) Uani 1 1 d . . . . .
H11A H 1.0243 0.8055 0.1647 0.071 Uiso 1 1 calc R . . . .
H11B H 0.9278 0.7361 0.0858 0.071 Uiso 1 1 calc R . . . .
C12 C 0.9900(8) 0.1426(6) 0.2764(6) 0.078(3) Uani 1 1 d . . . . .
H12A H 1.0724 0.1535 0.3052 0.117 Uiso 1 1 calc GR . . . .
H12B H 0.9803 0.0845 0.2228 0.117 Uiso 1 1 calc GR . . . .
H12C H 0.9516 0.1043 0.3211 0.117 Uiso 1 1 calc GR . . . .
C13 C 0.8046(8) 0.2635(7) 0.1939(6) 0.069(2) Uani 1 1 d . . . . .
H13 H 0.7533 0.3146 0.2189 0.082 Uiso 1 1 calc R . . . .
C14 C 0.7555(11) 0.1928(13) 0.1252(9) 0.161(6) Uani 1 1 d . . . . .
H14A H 0.8005 0.1386 0.0960 0.193 Uiso 1 1 calc R . . . .
H14B H 0.6740 0.1943 0.1032 0.193 Uiso 1 1 calc R . . . .
C15 C 0.9271(7) 0.4782(8) 0.0273(5) 0.069(2) Uani 1 1 d . . . . .
H15A H 0.9991 0.4629 0.0087 0.103 Uiso 1 1 calc GR . . . .
H15B H 0.8943 0.5626 0.0028 0.103 Uiso 1 1 calc GR . . . .
H15C H 0.8721 0.4082 0.0029 0.103 Uiso 1 1 calc GR . . . .
C16 C 1.1453(7) 0.6021(8) 0.1440(5) 0.072(2) Uani 1 1 d . . . . .
H16A H 1.1741 0.5117 0.1416 0.086 Uiso 1 1 calc R . . . .
H16B H 1.1329 0.6415 0.0819 0.086 Uiso 1 1 calc R . . . .
C17 C 1.2337(8) 0.6844(10) 0.2157(7) 0.095(3) Uani 1 1 d . . . . .
H17A H 1.3093 0.6395 0.2335 0.114 Uiso 1 1 calc R . . . .
H17B H 1.2444 0.7718 0.1905 0.114 Uiso 1 1 calc R . . . .
C18 C 1.1802(7) 0.6960(9) 0.2980(6) 0.067(2) Uani 1 1 d . . . . .
C19 C 0.8312(7) 0.8005(7) 0.3668(6) 0.077(3) Uani 1 1 d . . . . .
H19A H 0.7633 0.7441 0.3470 0.115 Uiso 1 1 calc GR . . . .
H19B H 0.8089 0.8918 0.3521 0.115 Uiso 1 1 calc GR . . . .
H19C H 0.8626 0.7915 0.4335 0.115 Uiso 1 1 calc GR . . . .
C20 C 1.0558(6) 0.6256(8) 0.4508(4) 0.064(2) Uani 1 1 d . . . . .
H20A H 1.0017 0.6420 0.4892 0.096 Uiso 1 1 calc GR . . . .
H20B H 1.1134 0.6957 0.4601 0.096 Uiso 1 1 calc GR . . . .
H20C H 1.0945 0.5416 0.4680 0.096 Uiso 1 1 calc GR . . . .
C21 C 0.7289(7) 0.4909(7) 0.4018(5) 0.0500(18) Uani 1 1 d . . . . .
C23 C 0.5184(7) 0.6038(7) 0.5824(5) 0.056(2) Uani 1 1 d . . . . .
C26 C 0.5556(8) 0.4860(8) 0.6510(6) 0.084(3) Uani 1 1 d . . . . .
H26A H 0.5129 0.4074 0.6250 0.125 Uiso 1 1 calc GR . . . .
H26B H 0.5386 0.5070 0.7102 0.125 Uiso 1 1 calc GR . . . .
H26C H 0.6386 0.4703 0.6604 0.125 Uiso 1 1 calc GR . . . .
C24 C 0.3865(7) 0.6264(10) 0.5643(7) 0.099(3) Uani 1 1 d . . . . .
H24A H 0.3653 0.7061 0.5276 0.148 Uiso 1 1 calc GR . . . .
H24B H 0.3654 0.6360 0.6234 0.148 Uiso 1 1 calc GR . . . .
H24C H 0.3454 0.5515 0.5306 0.148 Uiso 1 1 calc GR . . . .
C25 C 0.5870(7) 0.7302(7) 0.6204(5) 0.059(2) Uani 1 1 d . . . . .
H25A H 0.6706 0.7117 0.6313 0.071 Uiso 1 1 calc R . . . .
H25B H 0.5677 0.7994 0.5727 0.071 Uiso 1 1 calc R . . . .
C27 C 0.6414(7) 0.7718(9) 0.7909(6) 0.064(2) Uani 1 1 d . . . . .
C28 C 0.6733(8) 0.8515(10) 0.9511(6) 0.084(3) Uani 1 1 d . . . . .
H28A H 0.6806 0.9449 0.9691 0.101 Uiso 1 1 calc R . . . .
H28B H 0.7515 0.8176 0.9530 0.101 Uiso 1 1 calc R . . . .
C29 C 0.6222(7) 0.7756(9) 1.0187(6) 0.062(2) Uani 1 1 d . . . . .
C30 C 0.5759(8) 0.8440(9) 1.0832(7) 0.082(3) Uani 1 1 d . . . . .
H30 H 0.5727 0.9368 1.0821 0.098 Uiso 1 1 calc R . . . .
C31 C 0.5333(9) 0.7720(13) 1.1507(7) 0.096(3) Uani 1 1 d . . . . .
H31 H 0.5025 0.8169 1.1949 0.115 Uiso 1 1 calc R . . . .
C32 C 0.5377(9) 0.6369(13) 1.1506(7) 0.092(3) Uani 1 1 d . . . . .
H32 H 0.5095 0.5889 1.1949 0.110 Uiso 1 1 calc R . . . .
C33 C 0.5830(8) 0.5705(11) 1.0864(8) 0.092(3) Uani 1 1 d . . . . .
H33 H 0.5860 0.4777 1.0871 0.111 Uiso 1 1 calc R . . . .
C34 C 0.6242(8) 0.6407(10) 1.0207(7) 0.081(3) Uani 1 1 d . . . . .
H34 H 0.6541 0.5944 0.9766 0.097 Uiso 1 1 calc R . . . .

loop_
_atom_site_aniso_label
_atom_site_aniso_U_11
_atom_site_aniso_U_22
_atom_site_aniso_U_33
_atom_site_aniso_U_23
_atom_site_aniso_U_13
_atom_site_aniso_U_12
S1 0.0560(12) 0.0693(12) 0.0604(13) -0.0090(10) 0.0162(10) 0.0075(11)
O1 0.089(4) 0.064(3) 0.058(3) -0.016(3) 0.027(3) 0.013(3)
O2 0.089(5) 0.103(4) 0.084(5) -0.025(4) 0.028(4) -0.049(4)
O3 0.050(3) 0.054(3) 0.037(3) -0.008(2) 0.016(2) -0.006(2)
O4 0.057(3) 0.091(4) 0.047(3) -0.018(3) 0.017(3) -0.027(3)
O5 0.047(3) 0.112(5) 0.087(4) 0.009(4) 0.011(3) 0.018(4)
O6 0.066(4) 0.143(5) 0.050(4) -0.014(4) 0.015(3) 0.013(4)
C1 0.041(4) 0.042(4) 0.039(4) -0.006(3) 0.020(3) -0.006(3)
C22 0.054(5) 0.077(5) 0.049(5) -0.003(4) 0.027(4) 0.006(4)
N3 0.055(4) 0.086(4) 0.049(4) -0.006(3) 0.009(3) 0.026(4)
C0AA 0.057(5) 0.041(4) 0.043(4) 0.002(3) 0.017(4) -0.004(4)
C3 0.061(5) 0.038(4) 0.054(5) -0.003(3) 0.017(4) -0.003(4)
C4 0.069(5) 0.045(4) 0.039(4) -0.010(3) 0.021(4) -0.003(4)
C5 0.057(5) 0.046(4) 0.039(4) -0.004(3) 0.014(4) -0.006(4)
C6 0.051(4) 0.050(4) 0.040(4) -0.002(3) 0.020(3) -0.005(4)
C8 0.044(4) 0.041(4) 0.048(4) 0.000(3) 0.013(3) -0.010(3)
C7 0.047(4) 0.040(4) 0.038(4) -0.007(3) 0.013(3) -0.012(3)
C9 0.052(4) 0.044(4) 0.050(5) -0.003(3) 0.013(4) -0.005(4)
C10 0.073(6) 0.040(4) 0.067(6) 0.001(4) 0.021(5) 0.005(4)
C11 0.082(6) 0.049(4) 0.048(5) 0.008(4) 0.020(4) -0.008(4)
C12 0.122(8) 0.042(4) 0.079(6) 0.005(4) 0.042(6) 0.019(5)
C13 0.077(6) 0.057(5) 0.072(6) -0.021(4) 0.019(5) -0.020(5)
C14 0.115(10) 0.157(11) 0.197(15) -0.097(11) 0.011(10) -0.011(9)
C15 0.090(6) 0.073(5) 0.043(5) 0.006(4) 0.018(4) 0.003(5)
C16 0.074(6) 0.085(6) 0.068(6) -0.003(5) 0.041(5) -0.023(5)
C17 0.074(6) 0.112(8) 0.114(9) -0.026(6) 0.050(6) -0.035(6)
C18 0.062(5) 0.075(6) 0.070(6) -0.006(5) 0.024(5) -0.021(5)
C19 0.089(7) 0.056(5) 0.091(7) -0.016(4) 0.034(6) 0.008(5)
C20 0.063(5) 0.081(5) 0.042(5) -0.007(4) 0.003(4) -0.017(5)
C21 0.056(5) 0.051(4) 0.051(5) -0.003(4) 0.028(4) -0.003(4)
C23 0.049(5) 0.062(5) 0.063(5) 0.008(4) 0.025(4) 0.017(4)
C26 0.115(8) 0.066(5) 0.089(7) 0.012(5) 0.059(6) 0.010(6)
C24 0.060(6) 0.132(8) 0.113(8) -0.035(7) 0.037(6) 0.007(6)
C25 0.071(5) 0.055(4) 0.054(5) 0.006(4) 0.020(4) 0.008(4)
C27 0.052(5) 0.089(6) 0.052(5) -0.008(5) 0.013(4) 0.009(5)
C28 0.079(7) 0.116(7) 0.054(6) -0.013(5) 0.007(5) -0.026(6)
C29 0.059(5) 0.080(6) 0.046(5) -0.002(4) 0.009(4) -0.016(5)
C30 0.091(8) 0.075(6) 0.079(7) 0.002(5) 0.020(6) 0.007(5)
C31 0.092(8) 0.114(9) 0.090(8) 0.003(7) 0.040(6) 0.009(7)
C32 0.081(8) 0.111(9) 0.086(8) 0.007(7) 0.026(6) -0.007(7)
C33 0.069(6) 0.079(6) 0.114(9) 0.009(7) -0.004(6) -0.009(6)
C34 0.060(6) 0.077(7) 0.100(8) -0.005(6) 0.009(5) -0.004(5)

loop_
_atom_type_symbol
_atom_type_description
_atom_type_scat_dispersion_real
_atom_type_scat_dispersion_imag
_atom_type_scat_source
C C 0.0033 0.0016 'International Tables Vol C Tables 4.2.6.8 and 6.1.1.4'
H H 0.0000 0.0000 'International Tables Vol C Tables 4.2.6.8 and 6.1.1.4'
N N 0.0061 0.0033 'International Tables Vol C Tables 4.2.6.8 and 6.1.1.4'
O O 0.0106 0.0060 'International Tables Vol C Tables 4.2.6.8 and 6.1.1.4'
S S 0.1246 0.1234 'International Tables Vol C Tables 4.2.6.8 and 6.1.1.4'

loop_
_geom_angle_atom_site_label_1
_geom_angle_atom_site_label_2
_geom_angle_atom_site_label_3
_geom_angle
_geom_angle_site_symmetry_1
_geom_angle_site_symmetry_3
C22 S1 C23 102.6(3) . .
C4 O1 H1 109.5 . .
C21 O3 C1 119.1(5) . .
C27 O6 C28 118.2(7) . .
O3 C1 H1A 109.8 . .
O3 C1 C0AA 106.3(5) . .
O3 C1 C7 103.5(5) . .
C0AA C1 H1A 109.8 . .
C0AA C1 C7 117.2(5) . .
C7 C1 H1A 109.8 . .
S1 C22 H22A 109.9 . .
S1 C22 H22B 109.9 . .
H22A C22 H22B 108.3 . .
C21 C22 S1 109.1(5) . .
C21 C22 H22A 109.9 . .
C21 C22 H22B 109.9 . .
C25 N3 H3 118.2 . .
C27 N3 H3 118.2 . .
C27 N3 C25 123.6(6) . .
C1 C0AA H0AA 107.1 . .
C1 C0AA H0AB 107.1 . .
C1 C0AA C3 120.7(5) . .
H0AA C0AA H0AB 106.8 . .
C3 C0AA H0AA 107.1 . .
C3 C0AA H0AB 107.1 . .
C0AA C3 C12 105.4(6) . .
C4 C3 C0AA 111.8(5) . .
C4 C3 C12 109.2(6) . .
C13 C3 C0AA 109.0(6) . .
C13 C3 C4 111.3(6) . .
C13 C3 C12 109.9(6) . .
O1 C4 C3 110.1(5) . .
O1 C4 H4 107.1 . .
O1 C4 C5 110.0(5) . .
C3 C4 H4 107.1 . .
C3 C4 C5 115.2(6) . .
C5 C4 H4 107.1 . .
C4 C5 H5 106.8 . .
C4 C5 C6 112.6(5) . .
C6 C5 H5 106.8 . .
C15 C5 C4 112.5(5) . .
C15 C5 H5 106.8 . .
C15 C5 C6 111.1(6) . .
C5 C6 C8 115.0(5) . .
C11 C6 C5 113.2(6) . .
C11 C6 C8 105.5(5) . .
C11 C6 C16 110.0(6) . .
C16 C6 C5 111.0(6) . .
C16 C6 C8 101.4(6) . .
C6 C8 H8 106.0 . .
C7 C8 C6 118.7(5) . .
C7 C8 H8 106.0 . .
C18 C8 C6 100.8(5) . .
C18 C8 H8 106.0 . .
C18 C8 C7 118.2(6) . .
C1 C7 C9 111.0(5) . .
C8 C7 C1 110.6(5) . .
C8 C7 C9 106.0(5) . .
C20 C7 C1 109.0(5) . .
C20 C7 C8 109.0(6) . .
C20 C7 C9 111.3(5) . .
C7 C9 H9 106.6 . .
C10 C9 C7 111.3(5) . .
C10 C9 H9 106.6 . .
C10 C9 C19 110.2(6) . .
C19 C9 C7 115.0(6) . .
C19 C9 H9 106.6 . .
C9 C10 H10A 109.0 . .
C9 C10 H10B 109.0 . .
H10A C10 H10B 107.8 . .
C11 C10 C9 112.9(6) . .
C11 C10 H10A 109.0 . .
C11 C10 H10B 109.0 . .
C6 C11 H11A 108.7 . .
C6 C11 H11B 108.7 . .
C10 C11 C6 114.0(6) . .
C10 C11 H11A 108.7 . .
C10 C11 H11B 108.7 . .
H11A C11 H11B 107.6 . .
C3 C12 H12A 109.5 . .
C3 C12 H12B 109.5 . .
C3 C12 H12C 109.5 . .
H12A C12 H12B 109.5 . .
H12A C12 H12C 109.5 . .
H12B C12 H12C 109.5 . .
C3 C13 H13 114.5 . .
C14 C13 C3 131.1(10) . .
C14 C13 H13 114.5 . .
C13 C14 H14A 120.0 . .
C13 C14 H14B 120.0 . .
H14A C14 H14B 120.0 . .
C5 C15 H15A 109.5 . .
C5 C15 H15B 109.5 . .
C5 C15 H15C 109.5 . .
H15A C15 H15B 109.5 . .
H15A C15 H15C 109.5 . .
H15B C15 H15C 109.5 . .
C6 C16 H16A 110.3 . .
C6 C16 H16B 110.3 . .
H16A C16 H16B 108.6 . .
C17 C16 C6 107.1(6) . .
C17 C16 H16A 110.3 . .
C17 C16 H16B 110.3 . .
C16 C17 H17A 110.9 . .
C16 C17 H17B 110.9 . .
H17A C17 H17B 108.9 . .
C18 C17 C16 104.5(7) . .
C18 C17 H17A 110.9 . .
C18 C17 H17B 110.9 . .
O2 C18 C8 126.8(7) . .
O2 C18 C17 123.5(8) . .
C17 C18 C8 109.6(7) . .
C9 C19 H19A 109.5 . .
C9 C19 H19B 109.5 . .
C9 C19 H19C 109.5 . .
H19A C19 H19B 109.5 . .
H19A C19 H19C 109.5 . .
H19B C19 H19C 109.5 . .
C7 C20 H20A 109.5 . .
C7 C20 H20B 109.5 . .
C7 C20 H20C 109.5 . .
H20A C20 H20B 109.5 . .
H20A C20 H20C 109.5 . .
H20B C20 H20C 109.5 . .
O3 C21 C22 108.7(6) . .
O4 C21 O3 124.9(7) . .
O4 C21 C22 126.4(7) . .
C26 C23 S1 111.5(5) . .
C24 C23 S1 104.3(6) . .
C24 C23 C26 109.9(7) . .
C24 C23 C25 111.1(6) . .
C25 C23 S1 108.9(5) . .
C25 C23 C26 110.9(6) . .
C23 C26 H26A 109.5 . .
C23 C26 H26B 109.5 . .
C23 C26 H26C 109.5 . .
H26A C26 H26B 109.5 . .
H26A C26 H26C 109.5 . .
H26B C26 H26C 109.5 . .
C23 C24 H24A 109.5 . .
C23 C24 H24B 109.5 . .
C23 C24 H24C 109.5 . .
H24A C24 H24B 109.5 . .
H24A C24 H24C 109.5 . .
H24B C24 H24C 109.5 . .
N3 C25 C23 114.5(6) . .
N3 C25 H25A 108.6 . .
N3 C25 H25B 108.6 . .
C23 C25 H25A 108.6 . .
C23 C25 H25B 108.6 . .
H25A C25 H25B 107.6 . .
O5 C27 O6 125.9(8) . .
O5 C27 N3 125.2(8) . .
N3 C27 O6 108.9(7) . .
O6 C28 H28A 109.5 . .
O6 C28 H28B 109.5 . .
O6 C28 C29 110.6(7) . .
H28A C28 H28B 108.1 . .
C29 C28 H28A 109.5 . .
C29 C28 H28B 109.5 . .
C30 C29 C28 119.5(8) . .
C34 C29 C28 121.2(9) . .
C34 C29 C30 119.2(9) . .
C29 C30 H30 120.2 . .
C29 C30 C31 119.5(8) . .
C31 C30 H30 120.2 . .
C30 C31 H31 120.4 . .
C32 C31 C30 119.3(10) . .
C32 C31 H31 120.4 . .
C31 C32 H32 119.7 . .
C31 C32 C33 120.7(11) . .
C33 C32 H32 119.7 . .
C32 C33 H33 120.0 . .
C32 C33 C34 119.9(10) . .
C34 C33 H33 120.0 . .
C29 C34 C33 121.4(10) . .
C29 C34 H34 119.3 . .
C33 C34 H34 119.3 . .

loop_
_geom_bond_atom_site_label_1
_geom_bond_atom_site_label_2
_geom_bond_distance
_geom_bond_site_symmetry_2
S1 C22 1.792(7) .
S1 C23 1.822(7) .
O1 H1 0.8200 .
O1 C4 1.437(7) .
O2 C18 1.220(9) .
O3 C1 1.480(7) .
O3 C21 1.330(8) .
O4 C21 1.200(8) .
O5 C27 1.199(9) .
O6 C27 1.348(9) .
O6 C28 1.470(9) .
C1 H1A 0.9800 .
C1 C0AA 1.532(8) .
C1 C7 1.574(8) .
C22 H22A 0.9700 .
C22 H22B 0.9700 .
C22 C21 1.520(9) .
N3 H3 0.8600 .
N3 C25 1.445(8) .
N3 C27 1.340(9) .
C0AA H0AA 0.9700 .
C0AA H0AB 0.9700 .
C0AA C3 1.551(9) .
C3 C4 1.538(10) .
C3 C12 1.551(9) .
C3 C13 1.528(10) .
C4 H4 0.9800 .
C4 C5 1.541(9) .
C5 H5 0.9800 .
C5 C6 1.547(8) .
C5 C15 1.525(8) .
C6 C8 1.565(8) .
C6 C11 1.523(9) .
C6 C16 1.541(9) .
C8 H8 0.9800 .
C8 C7 1.539(9) .
C8 C18 1.523(10) .
C7 C9 1.574(9) .
C7 C20 1.531(8) .
C9 H9 0.9800 .
C9 C10 1.529(9) .
C9 C19 1.551(10) .
C10 H10A 0.9700 .
C10 H10B 0.9700 .
C10 C11 1.523(10) .
C11 H11A 0.9700 .
C11 H11B 0.9700 .
C12 H12A 0.9600 .
C12 H12B 0.9600 .
C12 H12C 0.9600 .
C13 H13 0.9300 .
C13 C14 1.249(11) .
C14 H14A 0.9300 .
C14 H14B 0.9300 .
C15 H15A 0.9600 .
C15 H15B 0.9600 .
C15 H15C 0.9600 .
C16 H16A 0.9700 .
C16 H16B 0.9700 .
C16 C17 1.522(10) .
C17 H17A 0.9700 .
C17 H17B 0.9700 .
C17 C18 1.493(11) .
C19 H19A 0.9600 .
C19 H19B 0.9600 .
C19 H19C 0.9600 .
C20 H20A 0.9600 .
C20 H20B 0.9600 .
C20 H20C 0.9600 .
C23 C26 1.541(10) .
C23 C24 1.519(10) .
C23 C25 1.530(9) .
C26 H26A 0.9600 .
C26 H26B 0.9600 .
C26 H26C 0.9600 .
C24 H24A 0.9600 .
C24 H24B 0.9600 .
C24 H24C 0.9600 .
C25 H25A 0.9700 .
C25 H25B 0.9700 .
C28 H28A 0.9700 .
C28 H28B 0.9700 .
C28 C29 1.485(11) .
C29 C30 1.381(11) .
C29 C34 1.352(11) .
C30 H30 0.9300 .
C30 C31 1.410(12) .
C31 H31 0.9300 .
C31 C32 1.354(12) .
C32 H32 0.9300 .
C32 C33 1.360(13) .
C33 H33 0.9300 .
C33 C34 1.371(12) .
C34 H34 0.9300 .

loop_
_geom_torsion_atom_site_label_1
_geom_torsion_atom_site_label_2
_geom_torsion_atom_site_label_3
_geom_torsion_atom_site_label_4
_geom_torsion
_geom_torsion_site_symmetry_1
_geom_torsion_site_symmetry_2
_geom_torsion_site_symmetry_3
_geom_torsion_site_symmetry_4
S1 C22 C21 O3 151.9(5) . . . .
S1 C22 C21 O4 -30.0(10) . . . .
S1 C23 C25 N3 172.5(5) . . . .
O1 C4 C5 C6 -125.5(6) . . . .
O1 C4 C5 C15 0.9(8) . . . .
O3 C1 C0AA C3 141.5(6) . . . .
O3 C1 C7 C8 164.0(5) . . . .
O3 C1 C7 C9 -78.7(6) . . . .
O3 C1 C7 C20 44.2(6) . . . .
O6 C28 C29 C30 -110.2(9) . . . .
O6 C28 C29 C34 72.3(11) . . . .
C1 O3 C21 O4 6.0(10) . . . .
C1 O3 C21 C22 -175.9(5) . . . .
C1 C0AA C3 C4 62.4(8) . . . .
C1 C0AA C3 C12 -179.0(6) . . . .
C1 C0AA C3 C13 -61.1(8) . . . .
C1 C7 C9 C10 -67.1(7) . . . .
C1 C7 C9 C19 59.2(7) . . . .
C22 S1 C23 C26 -55.2(6) . . . .
C22 S1 C23 C24 -173.7(6) . . . .
C22 S1 C23 C25 67.6(5) . . . .
C0AA C1 C7 C8 47.4(7) . . . .
C0AA C1 C7 C9 164.7(5) . . . .
C0AA C1 C7 C20 -72.4(7) . . . .
C0AA C3 C4 O1 166.3(5) . . . .
C0AA C3 C4 C5 -68.6(8) . . . .
C0AA C3 C13 C14 -170.0(11) . . . .
C3 C4 C5 C6 109.4(7) . . . .
C3 C4 C5 C15 -124.2(7) . . . .
C4 C3 C13 C14 66.1(13) . . . .
C4 C5 C6 C8 -43.7(8) . . . .
C4 C5 C6 C11 -165.0(6) . . . .
C4 C5 C6 C16 70.7(7) . . . .
C5 C6 C8 C7 -69.7(7) . . . .
C5 C6 C8 C18 159.5(6) . . . .
C5 C6 C11 C10 74.3(8) . . . .
C5 C6 C16 C17 -157.3(7) . . . .
C6 C8 C7 C1 63.9(7) . . . .
C6 C8 C7 C9 -56.4(7) . . . .
C6 C8 C7 C20 -176.4(5) . . . .
C6 C8 C18 O2 144.0(9) . . . .
C6 C8 C18 C17 -32.7(8) . . . .
C6 C16 C17 C18 15.0(9) . . . .
C8 C6 C11 C10 -52.3(8) . . . .
C8 C6 C16 C17 -34.7(8) . . . .
C8 C7 C9 C10 53.0(7) . . . .
C8 C7 C9 C19 179.2(6) . . . .
C7 C1 C0AA C3 -103.4(7) . . . .
C7 C8 C18 O2 13.1(12) . . . .
C7 C8 C18 C17 -163.7(7) . . . .
C7 C9 C10 C11 -56.2(8) . . . .
C9 C10 C11 C6 57.2(8) . . . .
C11 C6 C8 C7 55.7(7) . . . .
C11 C6 C8 C18 -75.0(7) . . . .
C11 C6 C16 C17 76.6(8) . . . .
C12 C3 C4 O1 50.0(8) . . . .
C12 C3 C4 C5 175.1(6) . . . .
C12 C3 C13 C14 -55.0(14) . . . .
C13 C3 C4 O1 -71.5(7) . . . .
C13 C3 C4 C5 53.6(8) . . . .
C15 C5 C6 C8 -170.9(6) . . . .
C15 C5 C6 C11 67.8(7) . . . .
C15 C5 C6 C16 -56.5(8) . . . .
C16 C6 C8 C7 170.4(5) . . . .
C16 C6 C8 C18 39.7(6) . . . .
C16 C6 C11 C10 -160.9(6) . . . .
C16 C17 C18 O2 -165.3(8) . . . .
C16 C17 C18 C8 11.6(10) . . . .
C18 C8 C7 C1 -173.8(6) . . . .
C18 C8 C7 C9 65.9(7) . . . .
C18 C8 C7 C20 -54.0(8) . . . .
C19 C9 C10 C11 174.9(6) . . . .
C20 C7 C9 C10 171.4(6) . . . .
C20 C7 C9 C19 -62.4(8) . . . .
C21 O3 C1 C0AA -91.8(6) . . . .
C21 O3 C1 C7 144.2(5) . . . .
C23 S1 C22 C21 -178.5(5) . . . .
C26 C23 C25 N3 -64.4(8) . . . .
C24 C23 C25 N3 58.2(9) . . . .
C25 N3 C27 O5 -6.0(13) . . . .
C25 N3 C27 O6 174.1(7) . . . .
C27 O6 C28 C29 -113.0(9) . . . .
C27 N3 C25 C23 107.4(8) . . . .
C28 O6 C27 O5 4.8(13) . . . .
C28 O6 C27 N3 -175.3(7) . . . .
C28 C29 C30 C31 -176.5(8) . . . .
C28 C29 C34 C33 176.3(8) . . . .
C29 C30 C31 C32 -0.5(16) . . . .
C30 C29 C34 C33 -1.1(14) . . . .
C30 C31 C32 C33 0.2(17) . . . .
C31 C32 C33 C34 -0.3(15) . . . .
C32 C33 C34 C29 0.8(14) . . . .
C34 C29 C30 C31 1.0(14) . . . .
